data_4329225
loop_
_publ_author_name
'Wenlong Yin'
'Kai Feng'
'Wenyu Hao'
'Jiyong Yao'
'Yicheng Wu'

_publ_section_title
;
 Synthesis, Structure, and Properties of Li2In2MQ6 (M = Si, Ge; Q = S,
 Se): A New Series of IR Nonlinear Optical Materials
;
_journal_name_full 'Inorganic Chemistry'
_journal_page_first 5839
_journal_page_last 5843
_journal_paper_doi 10.1021/ic300373z
_journal_volume 51
_journal_year 2012
_chemical_formula_sum 'In2 Li2 Se6 Si'
_chemical_formula_weight 745.37
_space_group_IT_number 9
_symmetry_cell_setting monoclinic
_symmetry_space_group_name_Hall 'C -2yc'
_symmetry_space_group_name_H-M 'C 1 c 1'
_atom_sites_solution_primary direct
_atom_sites_solution_secondary difmap
_audit_creation_method SHELXL-97
_audit_update_record
;
2012-01-12 # Formatted by publCIF
;
_cell_angle_alpha 90.00
_cell_angle_beta 109.704(2)
_cell_angle_gamma 90.00
_cell_formula_units_Z 4
_cell_length_a 12.6210(4)
_cell_length_b 7.3788(3)
_cell_length_c 12.5800(4)
_cell_measurement_reflns_used 5310
_cell_measurement_temperature 296(2)
_cell_measurement_theta_max 28.44
_cell_measurement_theta_min 3.25
_cell_volume 1102.95(7)
_computing_cell_refinement 'Bruker SAINT'
_computing_data_collection 'Bruker APEX2'
_computing_data_reduction 'Bruker SAINT'
_computing_molecular_graphics 'Bruker SHELXTL'
_computing_publication_material 'Bruker SHELXTL'
_computing_structure_refinement 'SHELXL-97 (Sheldrick, 2008)'
_computing_structure_solution 'SHELXS-97 (Sheldrick, 2008)'
_diffrn_ambient_temperature 296(2)
_diffrn_measured_fraction_theta_full 0.981
_diffrn_measured_fraction_theta_max 0.981
_diffrn_measurement_device_type 'Bruker APEX-II CCD'
_diffrn_measurement_method '\f and \w scans'
_diffrn_radiation_monochromator graphite
_diffrn_radiation_source 'fine-focus sealed tube'
_diffrn_radiation_type MoK\a
_diffrn_radiation_wavelength 0.71073
_diffrn_reflns_av_R_equivalents 0.0334
_diffrn_reflns_av_sigmaI/netI 0.0447
_diffrn_reflns_limit_h_max 16
_diffrn_reflns_limit_h_min -16
_diffrn_reflns_limit_k_max 7
_diffrn_reflns_limit_k_min -9
_diffrn_reflns_limit_l_max 16
_diffrn_reflns_limit_l_min -16
_diffrn_reflns_number 7077
_diffrn_reflns_theta_full 28.48
_diffrn_reflns_theta_max 28.48
_diffrn_reflns_theta_min 3.25
_exptl_absorpt_coefficient_mu 24.021
_exptl_absorpt_correction_T_max 0.26
_exptl_absorpt_correction_T_min 0.10
_exptl_absorpt_correction_type numerical
_exptl_absorpt_process_details face-indexed
_exptl_crystal_colour oringe
_exptl_crystal_density_diffrn 4.489
_exptl_crystal_description block
_exptl_crystal_F_000 1288
_exptl_crystal_size_max 0.26
_exptl_crystal_size_mid 0.20
_exptl_crystal_size_min 0.14
_refine_diff_density_max 1.099
_refine_diff_density_min -0.823
_refine_diff_density_rms 0.179
_refine_ls_abs_structure_details 'Flack H D (1983), Acta Cryst. A39, 876-881'
_refine_ls_abs_structure_Flack 0.032(10)
_refine_ls_extinction_coef 0.00103(7)
_refine_ls_extinction_expression Fc^*^=kFc[1+0.001xFc^2^\l^3^/sin(2\q)]^-1/4^
_refine_ls_extinction_method SHELXL
_refine_ls_goodness_of_fit_ref 0.787
_refine_ls_matrix_type full
_refine_ls_number_parameters 101
_refine_ls_number_reflns 2558
_refine_ls_number_restraints 2
_refine_ls_restrained_S_all 0.787
_refine_ls_R_factor_all 0.0226
_refine_ls_R_factor_gt 0.0221
_refine_ls_shift/su_max 0.004
_refine_ls_shift/su_mean 0.001
_refine_ls_structure_factor_coef Fsqd
_refine_ls_weighting_details 'calc w=1/[\s^2^(Fo^2^)+(0.0400P)^2^+0.0000P] where P=(Fo^2^+2Fc^2^)/3'
_refine_ls_weighting_scheme calc
_refine_ls_wR_factor_gt 0.0531
_refine_ls_wR_factor_ref 0.0534
_reflns_number_gt 2505
_reflns_number_total 2558
_reflns_threshold_expression >2sigma(I)
_cod_data_source_file ic300373z_si_001_3.cif
_cod_data_source_block Li2In2SiSe6
_cod_database_code 4329225

loop_
_symmetry_equiv_pos_as_xyz
'x, y, z'
'x, -y, z+1/2'
'x+1/2, y+1/2, z'
'x+1/2, -y+1/2, z+1/2'

loop_
_atom_site_label
_atom_site_type_symbol
_atom_site_fract_x
_atom_site_fract_y
_atom_site_fract_z
_atom_site_U_iso_or_equiv
_atom_site_adp_type
_atom_site_occupancy
_atom_site_symmetry_multiplicity
_atom_site_calc_flag
Li1 Li 0.2094(9) 0.188(2) 0.6569(11) 0.039(3) Uani 1 1 d
Li2 Li 0.0000(11) 0.4010(18) 0.0000(11) 0.035(3) Uani 1 1 d
In1 In 0.02084(3) 0.09472(5) 0.31124(3) 0.01604(11) Uani 1 1 d
In2 In 0.34328(3) 0.43276(6) 0.00793(3) 0.01657(10) Uani 1 1 d
Si Si 0.27446(13) 0.2682(2) 0.25242(13) 0.0111(3) Uani 1 1 d
Se1 Se 0.01574(5) 0.24373(8) 0.49478(5) 0.01690(14) Uani 1 1 d
Se2 Se 0.39622(5) 0.26770(8) 0.62133(5) 0.01713(13) Uani 1 1 d
Se3 Se 0.46309(5) 0.25266(8) 0.30291(6) 0.01698(13) Uani 1 1 d
Se4 Se 0.20341(5) 0.51858(9) 0.30324(5) 0.01827(14) Uani 1 1 d
Se5 Se 0.22866(5) 0.02068(9) 0.33310(5) 0.01579(13) Uani 1 1 d
Se6 Se 0.19952(5) 0.23683(9) 0.06345(5) 0.01716(14) Uani 1 1 d

loop_
_atom_site_aniso_label
_atom_site_aniso_U_11
_atom_site_aniso_U_22
_atom_site_aniso_U_33
_atom_site_aniso_U_23
_atom_site_aniso_U_13
_atom_site_aniso_U_12
Li1 0.013(5) 0.055(9) 0.044(7) 0.034(7) 0.004(5) -0.005(5)
Li2 0.046(7) 0.028(7) 0.036(7) 0.000(5) 0.021(6) -0.010(5)
In1 0.01511(18) 0.0184(2) 0.01542(19) -0.00061(16) 0.00615(14) -0.00112(17)
In2 0.01784(19) 0.0179(2) 0.0152(2) -0.00019(16) 0.00720(15) -0.00086(17)
Si 0.0114(7) 0.0103(8) 0.0121(7) 0.0007(5) 0.0045(5) 0.0003(5)
Se1 0.0178(3) 0.0168(3) 0.0168(3) -0.0028(2) 0.0068(2) -0.0018(2)
Se2 0.0194(3) 0.0158(3) 0.0159(3) -0.0007(2) 0.0055(2) -0.0005(2)
Se3 0.0099(2) 0.0158(3) 0.0242(3) 0.0020(2) 0.0045(2) 0.0001(2)
Se4 0.0196(3) 0.0164(3) 0.0168(3) -0.0032(2) 0.0035(2) 0.0069(2)
Se5 0.0150(3) 0.0132(3) 0.0204(3) 0.0050(2) 0.0075(2) 0.0002(2)
Se6 0.0183(3) 0.0220(3) 0.0105(3) -0.0022(2) 0.0040(2) -0.0067(2)

loop_
_atom_type_symbol
_atom_type_description
_atom_type_scat_dispersion_real
_atom_type_scat_dispersion_imag
_atom_type_scat_source
Li Li -0.0003 0.0001 'International Tables Vol C Tables 4.2.6.8 and 6.1.1.4'
Si Si 0.0817 0.0704 'International Tables Vol C Tables 4.2.6.8 and 6.1.1.4'
Se Se -0.0929 2.2259 'International Tables Vol C Tables 4.2.6.8 and 6.1.1.4'
In In -0.7276 1.3100 'International Tables Vol C Tables 4.2.6.8 and 6.1.1.4'

loop_
_geom_angle_atom_site_label_1
_geom_angle_atom_site_label_2
_geom_angle_atom_site_label_3
_geom_angle
_geom_angle_site_symmetry_1
_geom_angle_site_symmetry_3
Se2 Li1 Se1 119.2(5) . .
Se2 Li1 Se5 116.3(4) . 2
Se1 Li1 Se5 122.7(4) . 2
Se2 Li1 Se4 99.3(4) . 2_565
Se1 Li1 Se4 99.3(5) . 2_565
Se5 Li1 Se4 85.2(4) 2 2_565
Se3 Li2 Se1 113.5(5) 4_454 2_564
Se3 Li2 Se2 112.3(5) 4_454 4_454
Se1 Li2 Se2 122.8(5) 2_564 4_454
Se3 Li2 Se6 86.3(4) 4_454 .
Se1 Li2 Se6 112.9(5) 2_564 .
Se2 Li2 Se6 102.5(5) 4_454 .
Se1 In1 Se2 117.99(3) . 4_454
Se1 In1 Se5 108.89(2) . .
Se2 In1 Se5 117.25(3) 4_454 .
Se1 In1 Se3 110.87(3) . 3_445
Se2 In1 Se3 105.49(2) 4_454 3_445
Se5 In1 Se3 93.38(2) . 3_445
Se1 In2 Se6 114.61(3) 4_554 .
Se1 In2 Se2 113.43(3) 4_554 2_564
Se6 In2 Se2 113.64(3) . 2_564
Se1 In2 Se4 108.04(3) 4_554 2_564
Se6 In2 Se4 92.32(2) . 2_564
Se2 In2 Se4 112.87(3) 2_564 2_564
Se4 Si Se3 116.67(7) . .
Se4 Si Se6 108.65(7) . .
Se3 Si Se6 108.67(8) . .
Se4 Si Se5 110.57(8) . .
Se3 Si Se5 103.81(6) . .
Se6 Si Se5 108.12(7) . .
In1 Se1 In2 96.78(2) . 4_455
In1 Se1 Li2 118.2(3) . 2_565
In2 Se1 Li2 115.3(3) 4_455 2_565
In1 Se1 Li1 109.3(4) . .
In2 Se1 Li1 116.9(3) 4_455 .
Li2 Se1 Li1 101.2(4) 2_565 .
In1 Se2 In2 97.90(2) 4 2_565
In1 Se2 Li1 103.5(3) 4 .
In2 Se2 Li1 101.9(3) 2_565 .
In1 Se2 Li2 117.0(3) 4 4
In2 Se2 Li2 99.8(3) 2_565 4
Li1 Se2 Li2 130.3(5) . 4
Si Se3 In1 102.46(5) . 3
Si Se3 Li2 97.1(3) . 4
In1 Se3 Li2 114.9(3) 3 4
Si Se4 In2 101.10(5) . 2_565
Si Se4 Li1 109.9(2) . 2_564
In2 Se4 Li1 112.0(2) 2_565 2_564
Si Se5 In1 100.63(5) . .
Si Se5 Li1 93.4(4) . 2_554
In1 Se5 Li1 103.3(2) . 2_554
Si Se6 In2 98.27(5) . .
Si Se6 Li2 106.7(3) . .
In2 Se6 Li2 110.0(3) . .

loop_
_geom_bond_atom_site_label_1
_geom_bond_atom_site_label_2
_geom_bond_distance
_geom_bond_site_symmetry_2
Li1 Se2 2.611(12) .
Li1 Se1 2.635(11) .
Li1 Se5 2.641(12) 2
Li1 Se4 2.860(17) 2_565
Li2 Se3 2.621(13) 4_454
Li2 Se1 2.631(13) 2_564
Li2 Se2 2.635(13) 4_454
Li2 Se6 2.663(14) .
In1 Se1 2.5776(8) .
In1 Se2 2.5843(7) 4_454
In1 Se5 2.6014(7) .
In1 Se3 2.6194(7) 3_445
In2 Se1 2.5892(8) 4_554
In2 Se6 2.5931(7) .
In2 Se2 2.5931(8) 2_564
In2 Se4 2.6097(7) 2_564
Si Se4 2.2388(17) .
Si Se3 2.2505(17) .
Si Se6 2.2546(16) .
Si Se5 2.2574(17) .
Se1 In2 2.5892(8) 4_455
Se1 Li2 2.631(13) 2_565
Se2 In1 2.5843(7) 4
Se2 In2 2.5931(8) 2_565
Se2 Li2 2.635(13) 4
Se3 In1 2.6194(7) 3
Se3 Li2 2.621(13) 4
Se4 In2 2.6097(7) 2_565
Se4 Li1 2.860(17) 2_564
Se5 Li1 2.641(12) 2_554
